data_1563676
loop_
_publ_author_name
'Clark, Joshua L.'
'Taylor, Alaric'
'Geddis, Ailsa'
'Neyyappadath, Rifahath M.'
'Piscelli, Bruno A.'
'Yu, Cihang'
'Cordes, David B.'
'Slawin, Alexandra M. Z.'
'Cormanich, Rodrigo A.'
'Guldin, Stefan'
'O'Hagan, David'

_publ_section_title
;
 Supramolecular packing of alkyl substituted Janus face all-cis
 2,3,4,5,6-pentafluorocyclohexyl motifs
;
_journal_name_full 'Chemical Science'
_journal_paper_doi 10.1039/D1SC02130C
_journal_year 2021
_chemical_formula_moiety 'C24 H36 F10'
_chemical_formula_sum 'C24 H36 F10'
_chemical_formula_weight 514.53
_space_group_crystal_system monoclinic
_space_group_IT_number 14
_space_group_name_Hall '-P 2ybc'
_space_group_name_H-M_alt 'P 1 21/c 1'
_atom_sites_solution_hydrogens geom
_atom_sites_solution_primary direct
_atom_sites_solution_secondary difmap
_audit_creation_date 2021-03-05
_audit_creation_method 'by CrystalStructure 4.3'
_audit_update_record
;
2021-03-08 deposited with the CCDC.	2021-06-23 downloaded from the CCDC.
;
_cell_angle_alpha 90.0000
_cell_angle_beta 97.79(2)
_cell_angle_gamma 90.0000
_cell_formula_units_Z 2
_cell_length_a 18.982(6)
_cell_length_b 5.1880(10)
_cell_length_c 12.315(2)
_cell_measurement_reflns_used 1590
_cell_measurement_temperature 173
_cell_measurement_theta_max 66.72
_cell_measurement_theta_min 7.95
_cell_volume 1201.6(5)
_computing_cell_refinement 'CrysAlisPro 1.171.40.14a (Rigaku OD, 2018)'
_computing_data_collection 'CrysAlisPro 1.171.40.14a (Rigaku OD, 2018)'
_computing_data_reduction 'CrysAlisPro 1.171.40.14a (Rigaku OD, 2018)'
_computing_molecular_graphics 'CrystalStructure 4.3'
_computing_publication_material 'CrystalStructure 4.3 (Rigaku, 2018)'
_computing_structure_refinement 'SHELXL Version 2018/3 (Sheldrick, 2008)'
_computing_structure_solution 'SHELXT Version 2018/2 (Sheldrick, 2014)'
_diffrn_ambient_temperature 173
_diffrn_detector_area_resol_mean 5.811
_diffrn_measured_fraction_theta_full 0.990
_diffrn_measured_fraction_theta_max 0.961
_diffrn_measurement_device_type 'Rigaku XtaLAB P100'
_diffrn_measurement_method \w
_diffrn_radiation_type 'Cu K\a'
_diffrn_radiation_wavelength 1.54184
_diffrn_reflns_av_R_equivalents 0.1189
_diffrn_reflns_av_unetI/netI 0.0539
_diffrn_reflns_Laue_measured_fraction_full 0.990
_diffrn_reflns_Laue_measured_fraction_max 0.961
_diffrn_reflns_limit_h_max 20
_diffrn_reflns_limit_h_min -22
_diffrn_reflns_limit_k_max 6
_diffrn_reflns_limit_k_min -6
_diffrn_reflns_limit_l_max 14
_diffrn_reflns_limit_l_min -9
_diffrn_reflns_number 11100
_diffrn_reflns_point_group_measured_fraction_full 0.990
_diffrn_reflns_point_group_measured_fraction_max 0.961
_diffrn_reflns_theta_full 67.684
_diffrn_reflns_theta_max 69.622
_diffrn_reflns_theta_min 2.349
_diffrn_standards_number 0
_exptl_absorpt_coefficient_mu 1.193
_exptl_absorpt_correction_T_max 0.988
_exptl_absorpt_correction_T_min 0.558
_exptl_absorpt_correction_type multi-scan
_exptl_absorpt_process_details
;
CrysAlisPro 1.171.40.14a (Rigaku Oxford Diffraction, 2018)
Empirical absorption correction using spherical harmonics,
 implemented in SCALE3 ABSPACK scaling algorithm.
;
_exptl_crystal_colour colourless
_exptl_crystal_density_diffrn 1.422
_exptl_crystal_density_method 'not measured'
_exptl_crystal_description plate
_exptl_crystal_F_000 540.00
_exptl_crystal_size_max 0.050
_exptl_crystal_size_mid 0.050
_exptl_crystal_size_min 0.010
_refine_diff_density_max 0.67
_refine_diff_density_min -0.56
_refine_ls_extinction_method none
_refine_ls_goodness_of_fit_ref 1.723
_refine_ls_hydrogen_treatment constr
_refine_ls_number_parameters 155
_refine_ls_number_reflns 2183
_refine_ls_number_restraints 0
_refine_ls_R_factor_all 0.2101
_refine_ls_R_factor_gt 0.1661
_refine_ls_shift/su_max 0.000
_refine_ls_structure_factor_coef Fsqd
_refine_ls_weighting_details 'w = 1/[\s^2^(Fo^2^)+(0.2000P)^2^] where P=(Fo^2^+2Fc^2^)/3'
_refine_ls_weighting_scheme calc
_refine_ls_wR_factor_gt 0.4847
_refine_ls_wR_factor_ref 0.5161
_reflns_Friedel_coverage 0.000
_reflns_number_gt 1090
_reflns_number_total 2183
_reflns_threshold_expression F^2^>2.0\s(F^2^)
_cod_data_source_file d1sc02130c3.cif
_cod_data_source_block 6
_cod_original_sg_symbol_H-M P21/c
_cod_database_code 1563676

loop_
_space_group_symop_id
_space_group_symop_operation_xyz
1 +X,+Y,+Z
2 -X,1/2+Y,1/2-Z
3 -X,-Y,-Z
4 +X,-1/2-Y,-1/2+Z

loop_
_atom_site_label
_atom_site_type_symbol
_atom_site_fract_x
_atom_site_fract_y
_atom_site_fract_z
_atom_site_U_iso_or_equiv
_atom_site_adp_type
_atom_site_occupancy
_atom_site_site_symmetry_order
_atom_site_calc_flag
_atom_site_refinement_flags_posn
_atom_site_refinement_flags_adp
_atom_site_refinement_flags_occupancy
_atom_site_disorder_assembly
_atom_site_disorder_group
F1 F 0.2706(4) 0.6990(17) 0.7345(6) 0.160(3) Uani 1 1 d . . . . .
F2 F 0.3373(4) 0.8840(10) 0.5667(5) 0.131(2) Uani 1 1 d . . . . .
F3 F 0.4719(4) 0.6912(18) 0.5745(6) 0.156(3) Uani 1 1 d . . . . .
F4 F 0.4164(3) 0.7680(10) 0.7636(4) 0.1065(19) Uani 1 1 d . . . . .
F5 F 0.3573(4) 0.3619(13) 0.8611(5) 0.131(2) Uani 1 1 d . . . . .
C1 C 0.2842(4) 0.4686(16) 0.5685(7) 0.082(2) Uani 1 1 d . . . . .
H1 H 0.290721 0.288234 0.543059 0.098 Uiso 1 1 calc R U . . .
C2 C 0.3475(5) 0.6267(17) 0.5391(7) 0.091(2) Uani 1 1 d . . . . .
H2 H 0.348083 0.615446 0.458208 0.109 Uiso 1 1 calc R U . . .
C3 C 0.4172(5) 0.535(2) 0.5958(8) 0.102(3) Uani 1 1 d . . . . .
H3 H 0.425925 0.358240 0.567663 0.123 Uiso 1 1 calc R U . . .
C4 C 0.4183(5) 0.5162(15) 0.7219(7) 0.085(2) Uani 1 1 d . . . . .
H4 H 0.463347 0.430628 0.754772 0.102 Uiso 1 1 calc R U . . .
C5 C 0.3572(5) 0.362(2) 0.7473(7) 0.098(3) Uani 1 1 d . . . . .
H5 H 0.363428 0.180596 0.722825 0.118 Uiso 1 1 calc R U . . .
C6 C 0.2859(6) 0.457(2) 0.6947(8) 0.106(3) Uani 1 1 d . . . . .
H6 H 0.248595 0.333373 0.711913 0.128 Uiso 1 1 calc R U . . .
C7 C 0.2110(5) 0.5614(19) 0.5123(7) 0.100(3) Uani 1 1 d . . . . .
H7A H 0.173673 0.502845 0.555536 0.120 Uiso 1 1 calc R U . . .
H7B H 0.210258 0.752144 0.510743 0.120 Uiso 1 1 calc R U . . .
C8 C 0.1946(4) 0.4606(17) 0.3972(7) 0.088(2) Uani 1 1 d . . . . .
H8A H 0.191085 0.270383 0.399916 0.106 Uiso 1 1 calc R U . . .
H8B H 0.234702 0.503775 0.356735 0.106 Uiso 1 1 calc R U . . .
C9 C 0.1269(5) 0.5657(18) 0.3345(7) 0.093(3) Uani 1 1 d . . . . .
H9A H 0.130254 0.755870 0.330966 0.112 Uiso 1 1 calc R U . . .
H9B H 0.086549 0.522621 0.374471 0.112 Uiso 1 1 calc R U . . .
C10 C 0.1120(5) 0.4587(18) 0.2183(7) 0.088(2) Uani 1 1 d . . . . .
H10A H 0.153742 0.494324 0.180532 0.105 Uiso 1 1 calc R U . . .
H10B H 0.107107 0.269131 0.222971 0.105 Uiso 1 1 calc R U . . .
C11 C 0.0462(4) 0.5642(16) 0.1483(7) 0.084(2) Uani 1 1 d . . . . .
H11A H 0.004283 0.532026 0.186280 0.101 Uiso 1 1 calc R U . . .
H11B H 0.051377 0.753082 0.141313 0.101 Uiso 1 1 calc R U . . .
C12 C 0.0326(4) 0.4475(16) 0.0348(6) 0.082(2) Uani 1 1 d . . . . .
H12A H 0.074553 0.479391 -0.003197 0.099 Uiso 1 1 calc R U . . .
H12B H 0.027370 0.258552 0.041737 0.099 Uiso 1 1 calc R U . . .

loop_
_atom_site_aniso_label
_atom_site_aniso_U_11
_atom_site_aniso_U_22
_atom_site_aniso_U_33
_atom_site_aniso_U_23
_atom_site_aniso_U_13
_atom_site_aniso_U_12
F1 0.153(6) 0.203(8) 0.116(5) -0.057(5) -0.013(4) 0.059(5)
F2 0.210(6) 0.070(3) 0.102(4) 0.001(3) -0.023(4) -0.002(3)
F3 0.149(5) 0.206(8) 0.113(5) -0.019(5) 0.022(4) -0.056(5)
F4 0.138(4) 0.092(4) 0.083(3) -0.014(3) -0.008(3) -0.009(3)
F5 0.189(6) 0.124(5) 0.075(3) 0.007(3) -0.002(4) -0.024(4)
C1 0.096(6) 0.072(5) 0.073(5) -0.002(4) -0.003(4) 0.003(4)
C2 0.126(7) 0.083(5) 0.061(5) -0.001(4) 0.001(4) 0.002(5)
C3 0.105(7) 0.121(8) 0.082(6) -0.012(5) 0.015(5) -0.017(6)
C4 0.107(6) 0.070(5) 0.072(5) -0.010(4) -0.010(4) 0.000(4)
C5 0.135(8) 0.095(6) 0.060(5) 0.005(4) -0.004(5) 0.000(5)
C6 0.112(7) 0.119(8) 0.082(6) 0.004(6) -0.009(5) -0.005(6)
C7 0.116(7) 0.101(6) 0.079(6) -0.019(5) -0.007(5) 0.012(5)
C8 0.100(6) 0.087(5) 0.072(5) 0.011(4) -0.009(4) -0.003(4)
C9 0.108(6) 0.087(6) 0.078(6) 0.008(4) -0.016(5) 0.005(4)
C10 0.103(6) 0.084(5) 0.071(5) 0.004(4) -0.005(4) -0.002(4)
C11 0.102(6) 0.071(5) 0.077(5) -0.006(4) -0.001(4) 0.003(4)
C12 0.105(6) 0.069(4) 0.069(5) 0.004(3) -0.002(4) -0.002(4)

loop_
_atom_type_symbol
_atom_type_description
_atom_type_scat_dispersion_real
_atom_type_scat_dispersion_imag
_atom_type_scat_source
C C 0.0181 0.0091
;
International Tables for Crystallography
(Vol. C, Tables 4.2.6.8 and 6.1.1.4)
;
H H 0.0000 0.0000
;
International Tables for Crystallography
(Vol. C, Table 6.1.1.4)
;
F F 0.0727 0.0534
;
International Tables for Crystallography
(Vol. C, Tables 4.2.6.8 and 6.1.1.4)
;

loop_
_geom_angle_atom_site_label_1
_geom_angle_atom_site_label_2
_geom_angle_atom_site_label_3
_geom_angle
_geom_angle_site_symmetry_1
_geom_angle_site_symmetry_3
_geom_angle_publ_flag
C2 C1 C7 114.4(7) . . ?
C2 C1 C6 110.2(7) . . ?
C7 C1 C6 110.8(8) . . ?
C2 C1 H1 107.0 . . ?
C7 C1 H1 107.0 . . ?
C6 C1 H1 107.0 . . ?
F2 C2 C3 109.6(8) . . ?
F2 C2 C1 108.4(8) . . ?
C3 C2 C1 113.0(7) . . ?
F2 C2 H2 108.6 . . ?
C3 C2 H2 108.6 . . ?
C1 C2 H2 108.6 . . ?
F3 C3 C2 111.6(9) . . ?
F3 C3 C4 108.6(8) . . ?
C2 C3 C4 112.3(8) . . ?
F3 C3 H3 108.1 . . ?
C2 C3 H3 108.1 . . ?
C4 C3 H3 108.1 . . ?
F4 C4 C5 111.5(8) . . ?
F4 C4 C3 108.1(7) . . ?
C5 C4 C3 109.9(7) . . ?
F4 C4 H4 109.1 . . ?
C5 C4 H4 109.1 . . ?
C3 C4 H4 109.1 . . ?
F5 C5 C4 108.5(8) . . ?
F5 C5 C6 108.1(9) . . ?
C4 C5 C6 114.7(8) . . ?
F5 C5 H5 108.5 . . ?
C4 C5 H5 108.5 . . ?
C6 C5 H5 108.5 . . ?
F1 C6 C5 111.3(8) . . ?
F1 C6 C1 110.0(8) . . ?
C5 C6 C1 109.8(9) . . ?
F1 C6 H6 108.6 . . ?
C5 C6 H6 108.6 . . ?
C1 C6 H6 108.6 . . ?
C8 C7 C1 111.9(7) . . ?
C8 C7 H7A 109.2 . . ?
C1 C7 H7A 109.2 . . ?
C8 C7 H7B 109.2 . . ?
C1 C7 H7B 109.2 . . ?
H7A C7 H7B 107.9 . . ?
C7 C8 C9 114.2(8) . . ?
C7 C8 H8A 108.7 . . ?
C9 C8 H8A 108.7 . . ?
C7 C8 H8B 108.7 . . ?
C9 C8 H8B 108.7 . . ?
H8A C8 H8B 107.6 . . ?
C8 C9 C10 112.7(8) . . ?
C8 C9 H9A 109.1 . . ?
C10 C9 H9A 109.1 . . ?
C8 C9 H9B 109.1 . . ?
C10 C9 H9B 109.1 . . ?
H9A C9 H9B 107.8 . . ?
C11 C10 C9 115.8(8) . . ?
C11 C10 H10A 108.3 . . ?
C9 C10 H10A 108.3 . . ?
C11 C10 H10B 108.3 . . ?
C9 C10 H10B 108.3 . . ?
H10A C10 H10B 107.4 . . ?
C12 C11 C10 113.8(7) . . ?
C12 C11 H11A 108.8 . . ?
C10 C11 H11A 108.8 . . ?
C12 C11 H11B 108.8 . . ?
C10 C11 H11B 108.8 . . ?
H11A C11 H11B 107.7 . . ?
C12 C12 C11 113.8(9) 3_565 . ?
C12 C12 H12A 108.8 3_565 . ?
C11 C12 H12A 108.8 . . ?
C12 C12 H12B 108.8 3_565 . ?
C11 C12 H12B 108.8 . . ?
H12A C12 H12B 107.7 . . ?

loop_
_geom_bond_atom_site_label_1
_geom_bond_atom_site_label_2
_geom_bond_distance
_geom_bond_site_symmetry_2
_geom_bond_publ_flag
F1 C6 1.390(12) . ?
F2 C2 1.397(10) . ?
F3 C3 1.372(10) . ?
F4 C4 1.406(8) . ?
F5 C5 1.401(10) . ?
C1 C2 1.537(12) . ?
C1 C7 1.544(11) . ?
C1 C6 1.551(12) . ?
C1 H1 1.0000 . ?
C2 C3 1.489(13) . ?
C2 H2 1.0000 . ?
C3 C4 1.553(12) . ?
C3 H3 1.0000 . ?
C4 C5 1.477(13) . ?
C4 H4 1.0000 . ?
C5 C6 1.503(13) . ?
C5 H5 1.0000 . ?
C6 H6 1.0000 . ?
C7 C8 1.503(11) . ?
C7 H7A 0.9900 . ?
C7 H7B 0.9900 . ?
C8 C9 1.509(11) . ?
C8 H8A 0.9900 . ?
C8 H8B 0.9900 . ?
C9 C10 1.525(12) . ?
C9 H9A 0.9900 . ?
C9 H9B 0.9900 . ?
C10 C11 1.520(11) . ?
C10 H10A 0.9900 . ?
C10 H10B 0.9900 . ?
C11 C12 1.514(11) . ?
C11 H11A 0.9900 . ?
C11 H11B 0.9900 . ?
C12 C12 1.509(14) 3_565 ?
C12 H12A 0.9900 . ?
C12 H12B 0.9900 . ?

loop_
_geom_torsion_atom_site_label_1
_geom_torsion_atom_site_label_2
_geom_torsion_atom_site_label_3
_geom_torsion_atom_site_label_4
_geom_torsion
_geom_torsion_site_symmetry_1
_geom_torsion_site_symmetry_2
_geom_torsion_site_symmetry_3
_geom_torsion_site_symmetry_4
_geom_torsion_publ_flag
C7 C1 C2 F2 57.6(9) . . . . ?
C6 C1 C2 F2 -68.1(9) . . . . ?
C7 C1 C2 C3 179.3(7) . . . . ?
C6 C1 C2 C3 53.6(10) . . . . ?
F2 C2 C3 F3 -54.3(10) . . . . ?
C1 C2 C3 F3 -175.3(7) . . . . ?
F2 C2 C3 C4 67.9(10) . . . . ?
C1 C2 C3 C4 -53.1(10) . . . . ?
F3 C3 C4 F4 54.5(10) . . . . ?
C2 C3 C4 F4 -69.4(10) . . . . ?
F3 C3 C4 C5 176.4(8) . . . . ?
C2 C3 C4 C5 52.5(11) . . . . ?
F4 C4 C5 F5 -56.6(10) . . . . ?
C3 C4 C5 F5 -176.5(8) . . . . ?
F4 C4 C5 C6 64.3(10) . . . . ?
C3 C4 C5 C6 -55.6(11) . . . . ?
F5 C5 C6 F1 56.2(11) . . . . ?
C4 C5 C6 F1 -65.0(11) . . . . ?
F5 C5 C6 C1 178.2(8) . . . . ?
C4 C5 C6 C1 57.1(11) . . . . ?
C2 C1 C6 F1 69.4(10) . . . . ?
C7 C1 C6 F1 -58.3(11) . . . . ?
C2 C1 C6 C5 -53.4(11) . . . . ?
C7 C1 C6 C5 178.9(8) . . . . ?
C2 C1 C7 C8 81.7(10) . . . . ?
C6 C1 C7 C8 -153.0(9) . . . . ?
C1 C7 C8 C9 -174.4(8) . . . . ?
C7 C8 C9 C10 -179.9(8) . . . . ?
C8 C9 C10 C11 -177.5(7) . . . . ?
C9 C10 C11 C12 -178.6(8) . . . . ?
C10 C11 C12 C12 -179.9(9) . . . 3_565 ?
